data_5000174
loop_
_publ_author_name
'N\"ather, Christian'
'Bock, Hans'
'Havlas, Zdenek'
'Hauck, Tim'

_publ_section_title
;
 Solvent-Shared and Solvent-Separated Ion Multiples of Perylene Radical
 Anions and Dianions: An Exemplary Case of Alkali Metal Cation Solvation
;
_journal_issue 21
_journal_name_full Organometallics
_journal_page_first 4707
_journal_page_last 4715
_journal_paper_doi 10.1021/om970610g
_journal_volume 17
_journal_year 1998
_chemical_formula_sum 'C20 H12'
_space_group_IT_number 14
_symmetry_cell_setting monoclinic
_symmetry_space_group_name_Hall '-P 2ybc'
_symmetry_space_group_name_H-M 'P 1 21/c 1'
_cell_angle_alpha 90
_cell_angle_beta 100.53(1)
_cell_angle_gamma 90
_cell_formula_units_Z 4
_cell_length_a 10.270(1)
_cell_length_b 10.839(1)
_cell_length_c 11.278(1)
_cod_original_sg_symbol_H-M 'P 21/c'
_cod_database_code 5000174

loop_
_symmetry_equiv_pos_site_id
_symmetry_equiv_pos_as_xyz
1 x,y,z
2 -x,1/2+y,1/2-z
3 -x,-y,-z
4 x,-1/2-y,-1/2+z

loop_
_atom_site_label
_atom_site_type_symbol
_atom_site_fract_x
_atom_site_fract_y
_atom_site_fract_z
C1 C -0.2073(2) 0.6773(2) 0.9732(2)
C2 C -0.3441(2) 0.6794(2) 0.9332(2)
C3 C -0.4013(2) 0.7674(2) 0.8561(2)
C4 C -0.3239(2) 0.8598(2) 0.8152(2)
C5 C -0.3819(2) 0.9539(2) 0.7369(2)
C6 C -0.3061(2) 1.0427(2) 0.6993(2)
C7 C -0.1691(2) 1.0427(2) 0.7377(2)
C8 C -0.1057(2) 0.9530(1) 0.8144(1)
C9 C -0.1839(2) 0.8582(1) 0.8547(1)
C10 C -0.1252(2) 0.7641(2) 0.9358(1)
C11 C 0.0822(2) 0.6739(2) 1.0541(2)
C12 C 0.2193(2) 0.6725(2) 1.0914(2)
C13 C 0.2960(2) 0.7596(2) 1.0519(2)
C14 C 0.2385(2) 0.8539(2) 0.9734(2)
C15 C 0.3153(2) 0.9476(2) 0.9325(2)
C16 C 0.2573(2) 1.0393(2) 0.8592(2)
C17 C 0.1203(2) 1.0419(2) 0.8218(2)
C18 C 0.0392(2) 0.9523(1) 0.8559(1)
C19 C 0.0983(2) 0.8556(2) 0.9341(1)
C20 C 0.0198(2) 0.7625(2) 0.9764(1)
H1 H -0.1705(2) 0.6158(2) 1.0264(2)
H2 H -0.3966(2) 0.6194(2) 0.9601(2)
H3 H -0.4926(2) 0.7669(2) 0.8299(2)
H4 H -0.4732(2) 0.9550(2) 0.7108(2)
H5 H -0.3458(2) 1.1042(2) 0.6474(2)
H6 H -0.1189(2) 1.1048(2) 0.7110(2)
H7 H 0.0316(2) 0.6134(2) 1.0826(2)
H8 H 0.2585(2) 0.6113(2) 1.1438(2)
H9 H 0.3874(2) 0.7571(2) 1.0769(2)
H10 H 0.4069(2) 0.9465(2) 0.9563(2)
H11 H 0.3093(2) 1.1006(2) 0.8338(2)
H12 H 0.0824(2) 1.1060(2) 0.7725(2)

loop_
_atom_type_symbol
_atom_type_radius_bond
C 0.68
H 0.23
